data_7104374
loop_
_publ_author_name
'Ikeda, Chusaku'
'Ueda, Satoko'
'Nabeshima, Tatsuya'

_publ_section_title
;
 Aluminium complexes of N2O2-type dipyrrins: the first
 hetero-multinuclear complexes of metallo-dipyrrins with high
 fluorescence quantum yields.
;
_journal_issue 18
_journal_name_full 'Chemical communications (Cambridge, England)'
_journal_page_first 2544
_journal_page_last 2546
_journal_paper_doi 10.1039/b820141b
_journal_volume 34
_journal_year 2009
_chemical_formula_sum 'C39 H51 Al Cl2 N2 O7 Zn'
_chemical_formula_weight 823.07
_chemical_name_systematic
;
?
;
_space_group_IT_number 14
_symmetry_cell_setting monoclinic
_symmetry_space_group_name_Hall '-P 2yn'
_symmetry_space_group_name_H-M 'P 1 21/n 1'
_atom_sites_solution_hydrogens geom
_atom_sites_solution_primary direct
_atom_sites_solution_secondary difmap
_audit_creation_method SHELXL-97
_cell_angle_alpha 90.00
_cell_angle_beta 98.9556(11)
_cell_angle_gamma 90.00
_cell_formula_units_Z 4
_cell_length_a 10.7486(3)
_cell_length_b 24.8464(7)
_cell_length_c 15.2711(4)
_cell_measurement_temperature 120(2)
_cell_volume 4028.64(19)
_computing_structure_refinement 'SHELXL-97 (Sheldrick, 1997)'
_computing_structure_solution 'SHELXS-97 (Sheldrick, 1990)'
_diffrn_ambient_temperature 120(2)
_diffrn_measured_fraction_theta_full 0.996
_diffrn_measured_fraction_theta_max 0.996
_diffrn_radiation_monochromator graphite
_diffrn_radiation_source 'fine-focus sealed tube'
_diffrn_radiation_type MoK\a
_diffrn_radiation_wavelength 0.71075
_diffrn_reflns_av_R_equivalents 0.0258
_diffrn_reflns_av_sigmaI/netI 0.0220
_diffrn_reflns_limit_h_max 11
_diffrn_reflns_limit_h_min -13
_diffrn_reflns_limit_k_max 32
_diffrn_reflns_limit_k_min -32
_diffrn_reflns_limit_l_max 19
_diffrn_reflns_limit_l_min -19
_diffrn_reflns_number 37895
_diffrn_reflns_theta_full 27.45
_diffrn_reflns_theta_max 27.45
_diffrn_reflns_theta_min 3.00
_exptl_absorpt_coefficient_mu 0.813
_exptl_absorpt_correction_T_max 0.8542
_exptl_absorpt_correction_T_min 0.6865
_exptl_absorpt_correction_type multi-scan
_exptl_crystal_density_diffrn 1.357
_exptl_crystal_density_method 'not measured'
_exptl_crystal_F_000 1728
_exptl_crystal_size_max 0.50
_exptl_crystal_size_mid 0.40
_exptl_crystal_size_min 0.20
_refine_diff_density_max 0.460
_refine_diff_density_min -0.494
_refine_diff_density_rms 0.069
_refine_ls_extinction_method none
_refine_ls_goodness_of_fit_ref 1.066
_refine_ls_hydrogen_treatment mixed
_refine_ls_matrix_type full
_refine_ls_number_parameters 491
_refine_ls_number_reflns 9161
_refine_ls_number_restraints 0
_refine_ls_restrained_S_all 1.066
_refine_ls_R_factor_all 0.0354
_refine_ls_R_factor_gt 0.0307
_refine_ls_shift/su_max 0.034
_refine_ls_shift/su_mean 0.002
_refine_ls_structure_factor_coef Fsqd
_refine_ls_weighting_details 'calc w=1/[\s^2^(Fo^2^)+(0.0506P)^2^+1.3022P] where P=(Fo^2^+2Fc^2^)/3'
_refine_ls_weighting_scheme calc
_refine_ls_wR_factor_gt 0.0855
_refine_ls_wR_factor_ref 0.0881
_reflns_number_gt 8217
_reflns_number_total 9161
_reflns_threshold_expression >2sigma(I)
_cod_data_source_file b820141b.txt
_cod_data_source_block a
_cod_original_sg_symbol_H-M P21/n
_cod_database_code 7104374

loop_
_symmetry_equiv_pos_as_xyz
'x, y, z'
'-x+1/2, y+1/2, -z+1/2'
'-x, -y, -z'
'x-1/2, -y-1/2, z-1/2'

loop_
_atom_site_label
_atom_site_type_symbol
_atom_site_fract_x
_atom_site_fract_y
_atom_site_fract_z
_atom_site_U_iso_or_equiv
_atom_site_adp_type
_atom_site_occupancy
_atom_site_symmetry_multiplicity
_atom_site_calc_flag
_atom_site_refinement_flags
_atom_site_disorder_assembly
_atom_site_disorder_group
C1 C 0.37270(14) 0.11208(6) 0.56023(9) 0.0202(3) Uani 1 1 d . . .
C2 C 0.47981(15) 0.08754(7) 0.53173(10) 0.0258(3) Uani 1 1 d . . .
H1 H 0.5103 0.0942 0.4776 0.031 Uiso 1 1 calc R . .
C3 C 0.53009(15) 0.05274(6) 0.59708(10) 0.0257(3) Uani 1 1 d . . .
H2 H 0.6022 0.0307 0.5968 0.031 Uiso 1 1 calc R . .
C4 C 0.45422(14) 0.05568(6) 0.66582(9) 0.0202(3) Uani 1 1 d . . .
C5 C 0.46993(14) 0.02649(6) 0.74501(10) 0.0202(3) Uani 1 1 d . . .
C6 C 0.38743(14) 0.02767(6) 0.80813(10) 0.0199(3) Uani 1 1 d . . .
C7 C 0.40013(15) -0.00080(6) 0.88947(10) 0.0235(3) Uani 1 1 d . . .
H3 H 0.4664 -0.0248 0.9118 0.028 Uiso 1 1 calc R . .
C8 C 0.29876(15) 0.01265(6) 0.93028(10) 0.0235(3) Uani 1 1 d . . .
H4 H 0.2814 -0.0006 0.9855 0.028 Uiso 1 1 calc R . .
C9 C 0.22522(14) 0.05012(6) 0.87416(9) 0.0193(3) Uani 1 1 d . . .
N1 N 0.35740(11) 0.09274(5) 0.64078(8) 0.0181(2) Uani 1 1 d . . .
N2 N 0.27837(11) 0.05911(5) 0.79998(8) 0.0177(2) Uani 1 1 d . . .
C10 C 0.28793(14) 0.15112(6) 0.51017(9) 0.0202(3) Uani 1 1 d . . .
C11 C 0.18658(14) 0.17533(6) 0.54374(9) 0.0190(3) Uani 1 1 d . . .
C12 C 0.10533(15) 0.21019(6) 0.49032(10) 0.0237(3) Uani 1 1 d . . .
H5 H 0.0367 0.2261 0.5132 0.028 Uiso 1 1 calc R . .
C13 C 0.12369(17) 0.22183(6) 0.40429(10) 0.0283(3) Uani 1 1 d . . .
H6 H 0.0667 0.2449 0.3682 0.034 Uiso 1 1 calc R . .
C14 C 0.22568(18) 0.19966(7) 0.37100(11) 0.0315(4) Uani 1 1 d . . .
H7 H 0.2401 0.2084 0.3128 0.038 Uiso 1 1 calc R . .
C15 C 0.30570(16) 0.16494(7) 0.42313(10) 0.0272(3) Uani 1 1 d . . .
H8 H 0.3749 0.1498 0.3998 0.033 Uiso 1 1 calc R . .
O1 O 0.16616(10) 0.16636(4) 0.62797(6) 0.0190(2) Uani 1 1 d . . .
C16 C 0.11184(14) 0.07757(6) 0.89268(9) 0.0196(3) Uani 1 1 d . . .
C17 C 0.05379(13) 0.12024(6) 0.84108(9) 0.0184(3) Uani 1 1 d . . .
C18 C -0.05080(14) 0.14617(6) 0.86577(10) 0.0234(3) Uani 1 1 d . . .
H9 H -0.0885 0.1754 0.8312 0.028 Uiso 1 1 calc R . .
C19 C -0.10012(15) 0.12979(7) 0.93998(10) 0.0276(3) Uani 1 1 d . . .
H10 H -0.1719 0.1475 0.9556 0.033 Uiso 1 1 calc R . .
C20 C -0.04494(16) 0.08762(7) 0.99146(11) 0.0295(3) Uani 1 1 d . . .
H11 H -0.0788 0.0763 1.0423 0.035 Uiso 1 1 calc R . .
C21 C 0.05961(16) 0.06224(6) 0.96840(10) 0.0252(3) Uani 1 1 d . . .
H12 H 0.0975 0.0337 1.0044 0.030 Uiso 1 1 calc R . .
O2 O 0.09913(10) 0.13808(4) 0.76833(6) 0.0195(2) Uani 1 1 d . . .
C22 C 0.58608(14) -0.00734(6) 0.76607(10) 0.0220(3) Uani 1 1 d . . .
C23 C 0.70380(15) 0.01719(7) 0.78156(11) 0.0272(3) Uani 1 1 d . . .
H13 H 0.7098 0.0553 0.7782 0.033 Uiso 1 1 calc R . .
C24 C 0.81275(16) -0.01348(7) 0.80190(11) 0.0318(4) Uani 1 1 d . . .
H14 H 0.8928 0.0036 0.8124 0.038 Uiso 1 1 calc R . .
C25 C 0.80410(16) -0.06924(7) 0.80678(11) 0.0314(4) Uani 1 1 d . . .
H15 H 0.8784 -0.0903 0.8202 0.038 Uiso 1 1 calc R . .
C26 C 0.68770(17) -0.09405(7) 0.79210(11) 0.0307(4) Uani 1 1 d . . .
H16 H 0.6821 -0.1321 0.7957 0.037 Uiso 1 1 calc R . .
C27 C 0.57847(16) -0.06330(6) 0.77201(11) 0.0275(3) Uani 1 1 d . . .
H17 H 0.4985 -0.0805 0.7623 0.033 Uiso 1 1 calc R . .
Al1 Al 0.22861(4) 0.113197(16) 0.71004(3) 0.01605(9) Uani 1 1 d . . .
Zn1 Zn 0.003834(17) 0.186096(7) 0.673199(11) 0.02222(6) Uani 1 1 d . . .
Cl1 Cl -0.13649(4) 0.134661(18) 0.58849(3) 0.03185(10) Uani 1 1 d . . .
Cl2 Cl -0.03579(4) 0.267732(16) 0.71364(3) 0.03252(10) Uani 1 1 d . . .
O3 O 0.34136(10) 0.16501(4) 0.77369(7) 0.0199(2) Uani 1 1 d . . .
H18 H 0.375(2) 0.1873(9) 0.7499(15) 0.033(6) Uiso 1 1 d . . .
H19 H 0.347(2) 0.1737(9) 0.8243(17) 0.042(6) Uiso 1 1 d . . .
O4 O 0.10798(11) 0.06416(5) 0.64061(7) 0.0224(2) Uani 1 1 d . . .
H20 H 0.045(2) 0.0781(9) 0.6204(15) 0.038(6) Uiso 1 1 d . . .
H21 H 0.097(2) 0.0344(10) 0.6530(16) 0.046(7) Uiso 1 1 d . . .
O5 O 0.95058(12) 0.03666(5) 0.33268(8) 0.0325(3) Uani 1 1 d . . .
C28 C 1.04833(17) 0.06161(7) 0.39469(12) 0.0321(4) Uani 1 1 d . . .
H22 H 1.0114 0.0790 0.4430 0.038 Uiso 1 1 calc R . .
H23 H 1.0917 0.0895 0.3643 0.038 Uiso 1 1 calc R . .
C29 C 1.14093(17) 0.01873(7) 0.43232(12) 0.0340(4) Uani 1 1 d . . .
H24 H 1.0994 -0.0067 0.4674 0.051 Uiso 1 1 calc R . .
H25 H 1.2123 0.0355 0.4702 0.051 Uiso 1 1 calc R . .
H26 H 1.1712 -0.0005 0.3837 0.051 Uiso 1 1 calc R . .
C30 C 0.8594(2) 0.07348(7) 0.28928(13) 0.0398(4) Uani 1 1 d . . .
H27 H 0.8149 0.0565 0.2346 0.048 Uiso 1 1 calc R . .
H28 H 0.9032 0.1059 0.2718 0.048 Uiso 1 1 calc R . .
C31 C 0.7648(2) 0.09017(10) 0.34649(16) 0.0533(6) Uani 1 1 d . . .
H29 H 0.7218 0.0582 0.3646 0.080 Uiso 1 1 calc R . .
H30 H 0.7029 0.1144 0.3130 0.080 Uiso 1 1 calc R . .
H31 H 0.8078 0.1088 0.3992 0.080 Uiso 1 1 calc R . .
O6 O 0.47441(12) 0.23520(5) 0.68954(8) 0.0300(3) Uani 1 1 d . . .
C32 C 0.58829(18) 0.21395(8) 0.66481(12) 0.0365(4) Uani 1 1 d . . .
H32 H 0.6502 0.2433 0.6630 0.044 Uiso 1 1 calc R . .
H33 H 0.5702 0.1976 0.6051 0.044 Uiso 1 1 calc R . .
C33 C 0.64119(17) 0.17246(8) 0.73114(13) 0.0350(4) Uani 1 1 d . . .
H34 H 0.6658 0.1896 0.7891 0.052 Uiso 1 1 calc R . .
H35 H 0.7152 0.1557 0.7122 0.052 Uiso 1 1 calc R . .
H36 H 0.5773 0.1449 0.7357 0.052 Uiso 1 1 calc R . .
C34 C 0.4220(2) 0.27812(8) 0.63344(13) 0.0429(5) Uani 1 1 d . . .
H37 H 0.4019 0.2653 0.5715 0.051 Uiso 1 1 calc R . .
H38 H 0.4835 0.3079 0.6354 0.051 Uiso 1 1 calc R . .
C35 C 0.3048(2) 0.29754(8) 0.66479(14) 0.0445(5) Uani 1 1 d . . .
H39 H 0.2417 0.2688 0.6579 0.067 Uiso 1 1 calc R . .
H40 H 0.2717 0.3288 0.6296 0.067 Uiso 1 1 calc R . .
H41 H 0.3243 0.3078 0.7274 0.067 Uiso 1 1 calc R . .
O7 O -0.13415(11) 0.31280(4) 0.44672(7) 0.0270(2) Uani 1 1 d . . .
C36 C -0.23852(17) 0.29034(8) 0.48264(11) 0.0345(4) Uani 1 1 d . . .
H42 H -0.3020 0.3186 0.4873 0.041 Uiso 1 1 calc R . .
H43 H -0.2092 0.2758 0.5427 0.041 Uiso 1 1 calc R . .
C37 C -0.2959(2) 0.24622(9) 0.42276(13) 0.0448(5) Uani 1 1 d . . .
H44 H -0.3250 0.2609 0.3635 0.067 Uiso 1 1 calc R . .
H45 H -0.3674 0.2307 0.4467 0.067 Uiso 1 1 calc R . .
H46 H -0.2327 0.2182 0.4189 0.067 Uiso 1 1 calc R . .
C38 C -0.06624(17) 0.35208(7) 0.50459(10) 0.0297(3) Uani 1 1 d . . .
H47 H -0.0407 0.3364 0.5643 0.036 Uiso 1 1 calc R . .
H48 H -0.1206 0.3836 0.5102 0.036 Uiso 1 1 calc R . .
C39 C 0.04827(18) 0.36911(7) 0.46647(12) 0.0337(4) Uani 1 1 d . . .
H49 H 0.1000 0.3375 0.4590 0.050 Uiso 1 1 calc R . .
H50 H 0.0974 0.3947 0.5068 0.050 Uiso 1 1 calc R . .
H51 H 0.0221 0.3863 0.4088 0.050 Uiso 1 1 calc R . .

loop_
_atom_site_aniso_label
_atom_site_aniso_U_11
_atom_site_aniso_U_22
_atom_site_aniso_U_33
_atom_site_aniso_U_23
_atom_site_aniso_U_13
_atom_site_aniso_U_12
C1 0.0203(7) 0.0239(7) 0.0166(6) -0.0037(5) 0.0038(5) -0.0011(5)
C2 0.0249(8) 0.0340(8) 0.0200(7) -0.0013(6) 0.0076(6) 0.0051(6)
C3 0.0231(8) 0.0314(8) 0.0232(7) -0.0031(6) 0.0061(6) 0.0065(6)
C4 0.0184(7) 0.0222(7) 0.0197(7) -0.0035(6) 0.0022(5) 0.0028(5)
C5 0.0193(7) 0.0187(6) 0.0219(7) -0.0032(5) 0.0007(5) 0.0020(5)
C6 0.0194(7) 0.0192(6) 0.0202(7) -0.0006(5) 0.0001(5) 0.0009(5)
C7 0.0249(8) 0.0215(7) 0.0232(7) 0.0015(6) 0.0009(6) 0.0035(6)
C8 0.0280(8) 0.0226(7) 0.0198(7) 0.0039(6) 0.0028(6) 0.0013(6)
C9 0.0215(7) 0.0186(6) 0.0174(6) 0.0001(5) 0.0017(5) -0.0016(5)
N1 0.0185(6) 0.0196(5) 0.0161(5) -0.0011(5) 0.0022(4) 0.0016(4)
N2 0.0178(6) 0.0184(5) 0.0170(5) -0.0004(5) 0.0024(4) 0.0006(4)
C10 0.0231(7) 0.0217(7) 0.0162(6) -0.0008(5) 0.0037(5) -0.0001(5)
C11 0.0226(7) 0.0193(6) 0.0152(6) -0.0002(5) 0.0032(5) -0.0014(5)
C12 0.0276(8) 0.0239(7) 0.0201(7) 0.0028(6) 0.0053(6) 0.0040(6)
C13 0.0367(9) 0.0271(8) 0.0210(7) 0.0057(6) 0.0045(6) 0.0068(7)
C14 0.0436(10) 0.0336(8) 0.0190(7) 0.0063(6) 0.0108(7) 0.0071(7)
C15 0.0319(9) 0.0315(8) 0.0202(7) 0.0015(6) 0.0105(6) 0.0048(7)
O1 0.0219(5) 0.0222(5) 0.0134(4) 0.0013(4) 0.0048(4) 0.0040(4)
C16 0.0197(7) 0.0216(7) 0.0175(6) -0.0011(5) 0.0026(5) -0.0020(5)
C17 0.0181(7) 0.0229(7) 0.0143(6) -0.0014(5) 0.0026(5) -0.0024(5)
C18 0.0197(7) 0.0303(7) 0.0203(7) 0.0006(6) 0.0030(6) 0.0029(6)
C19 0.0214(8) 0.0377(9) 0.0254(7) -0.0009(7) 0.0093(6) 0.0012(6)
C20 0.0324(9) 0.0356(8) 0.0231(7) 0.0026(7) 0.0128(7) -0.0024(7)
C21 0.0292(8) 0.0262(7) 0.0211(7) 0.0041(6) 0.0067(6) -0.0005(6)
O2 0.0196(5) 0.0242(5) 0.0156(5) 0.0033(4) 0.0054(4) 0.0043(4)
C22 0.0209(7) 0.0258(7) 0.0188(6) -0.0010(6) 0.0018(5) 0.0054(6)
C23 0.0246(8) 0.0282(8) 0.0276(8) -0.0003(6) 0.0002(6) 0.0030(6)
C24 0.0214(8) 0.0414(9) 0.0313(8) 0.0004(7) 0.0003(6) 0.0041(7)
C25 0.0281(9) 0.0398(9) 0.0255(8) 0.0017(7) 0.0019(6) 0.0144(7)
C26 0.0351(9) 0.0260(8) 0.0309(8) -0.0011(7) 0.0049(7) 0.0105(7)
C27 0.0254(8) 0.0256(7) 0.0311(8) -0.0024(6) 0.0028(6) 0.0034(6)
Al1 0.0161(2) 0.01813(19) 0.01393(18) -0.00004(15) 0.00250(15) 0.00147(15)
Zn1 0.02163(10) 0.02767(10) 0.01775(9) 0.00303(7) 0.00425(7) 0.00807(6)
Cl1 0.02125(19) 0.0441(2) 0.02898(19) -0.00254(17) -0.00001(15) 0.00450(16)
Cl2 0.0415(2) 0.0305(2) 0.02603(19) 0.00302(15) 0.00679(16) 0.01640(17)
O3 0.0232(5) 0.0222(5) 0.0150(5) -0.0018(4) 0.0045(4) -0.0043(4)
O4 0.0201(6) 0.0216(5) 0.0241(5) -0.0012(4) -0.0011(4) -0.0006(4)
O5 0.0337(7) 0.0265(6) 0.0343(6) 0.0001(5) -0.0046(5) -0.0033(5)
C28 0.0340(9) 0.0290(8) 0.0324(8) -0.0045(7) 0.0026(7) -0.0075(7)
C29 0.0297(9) 0.0389(9) 0.0324(9) -0.0087(7) 0.0015(7) -0.0027(7)
C30 0.0456(11) 0.0294(9) 0.0401(10) 0.0041(8) -0.0064(8) -0.0013(8)
C31 0.0424(12) 0.0544(13) 0.0573(13) -0.0118(11) -0.0101(10) 0.0085(10)
O6 0.0348(7) 0.0298(6) 0.0265(6) 0.0032(5) 0.0085(5) -0.0062(5)
C32 0.0341(10) 0.0482(10) 0.0300(8) -0.0071(8) 0.0138(7) -0.0135(8)
C33 0.0265(9) 0.0413(9) 0.0390(9) -0.0105(8) 0.0107(7) -0.0030(7)
C34 0.0547(13) 0.0363(10) 0.0362(10) 0.0115(8) 0.0025(9) -0.0101(9)
C35 0.0573(13) 0.0262(8) 0.0464(11) -0.0006(8) -0.0034(9) -0.0002(8)
O7 0.0303(6) 0.0325(6) 0.0181(5) 0.0039(4) 0.0038(4) -0.0014(5)
C36 0.0301(9) 0.0493(10) 0.0244(8) 0.0135(8) 0.0050(7) -0.0002(8)
C37 0.0424(11) 0.0531(12) 0.0367(10) 0.0133(9) -0.0005(8) -0.0141(9)
C38 0.0379(9) 0.0301(8) 0.0206(7) -0.0005(6) 0.0024(7) 0.0048(7)
C39 0.0368(10) 0.0296(8) 0.0337(9) -0.0018(7) 0.0024(7) -0.0021(7)

loop_
_atom_type_symbol
_atom_type_description
_atom_type_scat_dispersion_real
_atom_type_scat_dispersion_imag
_atom_type_scat_source
C C 0.0033 0.0016 'International Tables Vol C Tables 4.2.6.8 and 6.1.1.4'
H H 0.0000 0.0000 'International Tables Vol C Tables 4.2.6.8 and 6.1.1.4'
Al Al 0.0645 0.0514 'International Tables Vol C Tables 4.2.6.8 and 6.1.1.4'
N N 0.0061 0.0033 'International Tables Vol C Tables 4.2.6.8 and 6.1.1.4'
O O 0.0106 0.0060 'International Tables Vol C Tables 4.2.6.8 and 6.1.1.4'
Zn Zn 0.2839 1.4301 'International Tables Vol C Tables 4.2.6.8 and 6.1.1.4'
Cl Cl 0.1484 0.1585 'International Tables Vol C Tables 4.2.6.8 and 6.1.1.4'

loop_
_geom_angle_atom_site_label_1
_geom_angle_atom_site_label_2
_geom_angle_atom_site_label_3
_geom_angle
_geom_angle_site_symmetry_1
_geom_angle_site_symmetry_3
_geom_angle_publ_flag
N1 C1 C2 110.04(13) . . ?
N1 C1 C10 123.79(13) . . ?
C2 C1 C10 126.14(13) . . ?
C3 C2 C1 107.06(13) . . ?
C3 C2 H1 126.5 . . ?
C1 C2 H1 126.5 . . ?
C2 C3 C4 107.34(13) . . ?
C2 C3 H2 126.3 . . ?
C4 C3 H2 126.3 . . ?
C5 C4 N1 124.27(13) . . ?
C5 C4 C3 127.13(14) . . ?
N1 C4 C3 108.60(13) . . ?
C4 C5 C6 125.28(13) . . ?
C4 C5 C22 117.48(13) . . ?
C6 C5 C22 117.21(13) . . ?
N2 C6 C5 124.01(13) . . ?
N2 C6 C7 108.78(13) . . ?
C5 C6 C7 127.20(14) . . ?
C8 C7 C6 107.47(13) . . ?
C8 C7 H3 126.3 . . ?
C6 C7 H3 126.3 . . ?
C7 C8 C9 106.93(13) . . ?
C7 C8 H4 126.5 . . ?
C9 C8 H4 126.5 . . ?
N2 C9 C8 110.06(13) . . ?
N2 C9 C16 123.61(13) . . ?
C8 C9 C16 126.28(13) . . ?
C1 N1 C4 106.95(12) . . ?
C1 N1 Al1 126.96(10) . . ?
C4 N1 Al1 126.07(10) . . ?
C9 N2 C6 106.75(12) . . ?
C9 N2 Al1 126.69(10) . . ?
C6 N2 Al1 125.89(10) . . ?
C11 C10 C15 117.61(14) . . ?
C11 C10 C1 123.17(13) . . ?
C15 C10 C1 119.21(13) . . ?
O1 C11 C12 118.44(13) . . ?
O1 C11 C10 121.54(13) . . ?
C12 C11 C10 120.01(13) . . ?
C13 C12 C11 120.85(14) . . ?
C13 C12 H5 119.6 . . ?
C11 C12 H5 119.6 . . ?
C12 C13 C14 119.93(15) . . ?
C12 C13 H6 120.0 . . ?
C14 C13 H6 120.0 . . ?
C15 C14 C13 119.50(14) . . ?
C15 C14 H7 120.3 . . ?
C13 C14 H7 120.3 . . ?
C14 C15 C10 122.05(14) . . ?
C14 C15 H8 119.0 . . ?
C10 C15 H8 119.0 . . ?
C11 O1 Al1 131.04(9) . . ?
C11 O1 Zn1 123.80(9) . . ?
Al1 O1 Zn1 100.37(4) . . ?
C17 C16 C21 117.58(13) . . ?
C17 C16 C9 123.60(13) . . ?
C21 C16 C9 118.78(13) . . ?
O2 C17 C18 118.52(13) . . ?
O2 C17 C16 121.38(13) . . ?
C18 C17 C16 120.08(13) . . ?
C19 C18 C17 120.78(14) . . ?
C19 C18 H9 119.6 . . ?
C17 C18 H9 119.6 . . ?
C20 C19 C18 120.11(15) . . ?
C20 C19 H10 119.9 . . ?
C18 C19 H10 119.9 . . ?
C19 C20 C21 119.58(14) . . ?
C19 C20 H11 120.2 . . ?
C21 C20 H11 120.2 . . ?
C20 C21 C16 121.86(15) . . ?
C20 C21 H12 119.1 . . ?
C16 C21 H12 119.1 . . ?
C17 O2 Al1 132.16(9) . . ?
C17 O2 Zn1 124.97(9) . . ?
Al1 O2 Zn1 100.59(4) . . ?
C23 C22 C27 119.08(14) . . ?
C23 C22 C5 119.76(14) . . ?
C27 C22 C5 121.15(14) . . ?
C22 C23 C24 120.65(15) . . ?
C22 C23 H13 119.7 . . ?
C24 C23 H13 119.7 . . ?
C23 C24 C25 119.77(16) . . ?
C23 C24 H14 120.1 . . ?
C25 C24 H14 120.1 . . ?
C26 C25 C24 120.14(15) . . ?
C26 C25 H15 119.9 . . ?
C24 C25 H15 119.9 . . ?
C25 C26 C27 120.10(16) . . ?
C25 C26 H16 119.9 . . ?
C27 C26 H16 120.0 . . ?
C22 C27 C26 120.26(16) . . ?
C22 C27 H17 119.9 . . ?
C26 C27 H17 119.9 . . ?
O2 Al1 O1 82.50(4) . . ?
O2 Al1 O3 89.73(5) . . ?
O1 Al1 O3 89.89(5) . . ?
O2 Al1 N2 92.05(5) . . ?
O1 Al1 N2 174.41(5) . . ?
O3 Al1 N2 91.34(5) . . ?
O2 Al1 N1 174.32(5) . . ?
O1 Al1 N1 91.83(5) . . ?
O3 Al1 N1 90.23(5) . . ?
N2 Al1 N1 93.63(5) . . ?
O2 Al1 O4 89.10(5) . . ?
O1 Al1 O4 86.48(5) . . ?
O3 Al1 O4 176.30(5) . . ?
N2 Al1 O4 92.21(5) . . ?
N1 Al1 O4 90.59(5) . . ?
O2 Al1 Zn1 41.65(3) . . ?
O1 Al1 Zn1 41.80(3) . . ?
O3 Al1 Zn1 96.67(4) . . ?
N2 Al1 Zn1 132.62(4) . . ?
N1 Al1 Zn1 132.76(4) . . ?
O4 Al1 Zn1 80.14(4) . . ?
O2 Zn1 O1 74.77(4) . . ?
O2 Zn1 Cl2 116.29(3) . . ?
O1 Zn1 Cl2 122.40(3) . . ?
O2 Zn1 Cl1 107.38(3) . . ?
O1 Zn1 Cl1 101.73(3) . . ?
Cl2 Zn1 Cl1 123.558(18) . . ?
O2 Zn1 Al1 37.76(3) . . ?
O1 Zn1 Al1 37.84(3) . . ?
Cl2 Zn1 Al1 134.018(16) . . ?
Cl1 Zn1 Al1 102.407(15) . . ?
Al1 O3 H18 122.7(16) . . ?
Al1 O3 H19 128.2(17) . . ?
H18 O3 H19 107(2) . . ?
Al1 O4 H20 113.5(16) . . ?
Al1 O4 H21 124.8(18) . . ?
H20 O4 H21 111(2) . . ?
C30 O5 C28 114.05(13) . . ?
O5 C28 C29 108.47(13) . . ?
O5 C28 H22 110.0 . . ?
C29 C28 H22 110.0 . . ?
O5 C28 H23 110.0 . . ?
C29 C28 H23 110.0 . . ?
H22 C28 H23 108.4 . . ?
C28 C29 H24 109.5 . . ?
C28 C29 H25 109.5 . . ?
H24 C29 H25 109.5 . . ?
C28 C29 H26 109.5 . . ?
H24 C29 H26 109.5 . . ?
H25 C29 H26 109.5 . . ?
O5 C30 C31 112.70(17) . . ?
O5 C30 H27 109.1 . . ?
C31 C30 H27 109.1 . . ?
O5 C30 H28 109.1 . . ?
C31 C30 H28 109.1 . . ?
H27 C30 H28 107.8 . . ?
C30 C31 H29 109.5 . . ?
C30 C31 H30 109.5 . . ?
H29 C31 H30 109.5 . . ?
C30 C31 H31 109.5 . . ?
H29 C31 H31 109.5 . . ?
H30 C31 H31 109.5 . . ?
C34 O6 C32 112.94(14) . . ?
O6 C32 C33 108.98(14) . . ?
O6 C32 H32 109.9 . . ?
C33 C32 H32 109.9 . . ?
O6 C32 H33 109.9 . . ?
C33 C32 H33 109.9 . . ?
H32 C32 H33 108.3 . . ?
C32 C33 H34 109.5 . . ?
C32 C33 H35 109.5 . . ?
H34 C33 H35 109.5 . . ?
C32 C33 H36 109.5 . . ?
H34 C33 H36 109.5 . . ?
H35 C33 H36 109.5 . . ?
O6 C34 C35 108.81(15) . . ?
O6 C34 H37 109.9 . . ?
C35 C34 H37 109.9 . . ?
O6 C34 H38 109.9 . . ?
C35 C34 H38 109.9 . . ?
H37 C34 H38 108.3 . . ?
C34 C35 H39 109.5 . . ?
C34 C35 H40 109.5 . . ?
H39 C35 H40 109.5 . . ?
C34 C35 H41 109.5 . . ?
H39 C35 H41 109.5 . . ?
H40 C35 H41 109.5 . . ?
C36 O7 C38 112.41(13) . . ?
O7 C36 C37 108.85(15) . . ?
O7 C36 H42 109.9 . . ?
C37 C36 H42 109.9 . . ?
O7 C36 H43 109.9 . . ?
C37 C36 H43 109.9 . . ?
H42 C36 H43 108.3 . . ?
C36 C37 H44 109.5 . . ?
C36 C37 H45 109.5 . . ?
H44 C37 H45 109.5 . . ?
C36 C37 H46 109.5 . . ?
H44 C37 H46 109.5 . . ?
H45 C37 H46 109.5 . . ?
O7 C38 C39 108.75(13) . . ?
O7 C38 H47 109.9 . . ?
C39 C38 H47 109.9 . . ?
O7 C38 H48 109.9 . . ?
C39 C38 H48 109.9 . . ?
H47 C38 H48 108.3 . . ?
C38 C39 H49 109.5 . . ?
C38 C39 H50 109.5 . . ?
H49 C39 H50 109.5 . . ?
C38 C39 H51 109.5 . . ?
H49 C39 H51 109.5 . . ?
H50 C39 H51 109.5 . . ?

loop_
_geom_bond_atom_site_label_1
_geom_bond_atom_site_label_2
_geom_bond_distance
_geom_bond_site_symmetry_2
_geom_bond_publ_flag
C1 N1 1.3543(18) . ?
C1 C2 1.429(2) . ?
C1 C10 1.462(2) . ?
C2 C3 1.367(2) . ?
C2 H1 0.9500 . ?
C3 C4 1.428(2) . ?
C3 H2 0.9500 . ?
C4 C5 1.398(2) . ?
C4 N1 1.3975(18) . ?
C5 C6 1.408(2) . ?
C5 C22 1.498(2) . ?
C6 N2 1.3980(18) . ?
C6 C7 1.417(2) . ?
C7 C8 1.378(2) . ?
C7 H3 0.9500 . ?
C8 C9 1.420(2) . ?
C8 H4 0.9500 . ?
C9 N2 1.3642(18) . ?
C9 C16 1.462(2) . ?
N1 Al1 1.9363(12) . ?
N2 Al1 1.9364(12) . ?
C10 C11 1.409(2) . ?
C10 C15 1.414(2) . ?
C11 O1 1.3567(16) . ?
C11 C12 1.399(2) . ?
C12 C13 1.389(2) . ?
C12 H5 0.9500 . ?
C13 C14 1.392(2) . ?
C13 H6 0.9500 . ?
C14 C15 1.380(2) . ?
C14 H7 0.9500 . ?
C15 H8 0.9500 . ?
O1 Al1 1.8720(10) . ?
O1 Zn1 2.0339(10) . ?
C16 C17 1.408(2) . ?
C16 C21 1.414(2) . ?
C17 O2 1.3553(16) . ?
C17 C18 1.398(2) . ?
C18 C19 1.385(2) . ?
C18 H9 0.9500 . ?
C19 C20 1.387(2) . ?
C19 H10 0.9500 . ?
C20 C21 1.381(2) . ?
C20 H11 0.9500 . ?
C21 H12 0.9500 . ?
O2 Al1 1.8701(10) . ?
O2 Zn1 2.0296(10) . ?
C22 C23 1.391(2) . ?
C22 C27 1.397(2) . ?
C23 C24 1.391(2) . ?
C23 H13 0.9500 . ?
C24 C25 1.391(3) . ?
C24 H14 0.9500 . ?
C25 C26 1.381(3) . ?
C25 H15 0.9500 . ?
C26 C27 1.394(2) . ?
C26 H16 0.9500 . ?
C27 H17 0.9500 . ?
Al1 O3 1.9246(11) . ?
Al1 O4 1.9652(12) . ?
Al1 Zn1 3.0019(4) . ?
Zn1 Cl2 2.1815(4) . ?
Zn1 Cl1 2.2303(5) . ?
O3 H18 0.78(2) . ?
O3 H19 0.80(3) . ?
O4 H20 0.78(3) . ?
O4 H21 0.78(3) . ?
O5 C30 1.426(2) . ?
O5 C28 1.441(2) . ?
C28 C29 1.509(3) . ?
C28 H22 0.9900 . ?
C28 H23 0.9900 . ?
C29 H24 0.9800 . ?
C29 H25 0.9800 . ?
C29 H26 0.9800 . ?
C30 C31 1.499(3) . ?
C30 H27 0.9900 . ?
C30 H28 0.9900 . ?
C31 H29 0.9800 . ?
C31 H30 0.9800 . ?
C31 H31 0.9800 . ?
O6 C34 1.428(2) . ?
O6 C32 1.437(2) . ?
C32 C33 1.494(3) . ?
C32 H32 0.9900 . ?
C32 H33 0.9900 . ?
C33 H34 0.9800 . ?
C33 H35 0.9800 . ?
C33 H36 0.9800 . ?
C34 C35 1.495(3) . ?
C34 H37 0.9900 . ?
C34 H38 0.9900 . ?
C35 H39 0.9800 . ?
C35 H40 0.9800 . ?
C35 H41 0.9800 . ?
O7 C36 1.436(2) . ?
O7 C38 1.437(2) . ?
C36 C37 1.497(3) . ?
C36 H42 0.9900 . ?
C36 H43 0.9900 . ?
C37 H44 0.9800 . ?
C37 H45 0.9800 . ?
C37 H46 0.9800 . ?
C38 C39 1.502(2) . ?
C38 H47 0.9900 . ?
C38 H48 0.9900 . ?
C39 H49 0.9800 . ?
C39 H50 0.9800 . ?
C39 H51 0.9800 . ?

loop_
_geom_torsion_atom_site_label_1
_geom_torsion_atom_site_label_2
_geom_torsion_atom_site_label_3
_geom_torsion_atom_site_label_4
_geom_torsion
_geom_torsion_site_symmetry_1
_geom_torsion_site_symmetry_2
_geom_torsion_site_symmetry_3
_geom_torsion_site_symmetry_4
_geom_torsion_publ_flag
N1 C1 C2 C3 -0.18(18) . . . . ?
C10 C1 C2 C3 -178.37(14) . . . . ?
C1 C2 C3 C4 0.05(18) . . . . ?
C2 C3 C4 C5 179.15(15) . . . . ?
C2 C3 C4 N1 0.08(18) . . . . ?
N1 C4 C5 C6 3.9(2) . . . . ?
C3 C4 C5 C6 -175.00(15) . . . . ?
N1 C4 C5 C22 -173.84(13) . . . . ?
C3 C4 C5 C22 7.2(2) . . . . ?
C4 C5 C6 N2 -0.7(2) . . . . ?
C22 C5 C6 N2 177.03(13) . . . . ?
C4 C5 C6 C7 -179.39(15) . . . . ?
C22 C5 C6 C7 -1.6(2) . . . . ?
N2 C6 C7 C8 0.70(17) . . . . ?
C5 C6 C7 C8 179.51(14) . . . . ?
C6 C7 C8 C9 -0.92(17) . . . . ?
C7 C8 C9 N2 0.85(17) . . . . ?
C7 C8 C9 C16 -176.68(14) . . . . ?
C2 C1 N1 C4 0.22(16) . . . . ?
C10 C1 N1 C4 178.47(13) . . . . ?
C2 C1 N1 Al1 179.05(10) . . . . ?
C10 C1 N1 Al1 -2.7(2) . . . . ?
C5 C4 N1 C1 -179.29(14) . . . . ?
C3 C4 N1 C1 -0.19(16) . . . . ?
C5 C4 N1 Al1 1.9(2) . . . . ?
C3 C4 N1 Al1 -179.03(10) . . . . ?
C8 C9 N2 C6 -0.41(16) . . . . ?
C16 C9 N2 C6 177.19(13) . . . . ?
C8 C9 N2 Al1 -171.42(10) . . . . ?
C16 C9 N2 Al1 6.2(2) . . . . ?
C5 C6 N2 C9 -179.03(13) . . . . ?
C7 C6 N2 C9 -0.17(16) . . . . ?
C5 C6 N2 Al1 -7.9(2) . . . . ?
C7 C6 N2 Al1 170.93(10) . . . . ?
N1 C1 C10 C11 4.6(2) . . . . ?
C2 C1 C10 C11 -177.49(15) . . . . ?
N1 C1 C10 C15 -174.19(14) . . . . ?
C2 C1 C10 C15 3.8(2) . . . . ?
C15 C10 C11 O1 -176.84(14) . . . . ?
C1 C10 C11 O1 4.4(2) . . . . ?
C15 C10 C11 C12 2.1(2) . . . . ?
C1 C10 C11 C12 -176.61(14) . . . . ?
O1 C11 C12 C13 178.43(14) . . . . ?
C10 C11 C12 C13 -0.6(2) . . . . ?
C11 C12 C13 C14 -1.5(3) . . . . ?
C12 C13 C14 C15 1.9(3) . . . . ?
C13 C14 C15 C10 -0.3(3) . . . . ?
C11 C10 C15 C14 -1.7(2) . . . . ?
C1 C10 C15 C14 177.08(15) . . . . ?
C12 C11 O1 Al1 165.12(11) . . . . ?
C10 C11 O1 Al1 -15.9(2) . . . . ?
C12 C11 O1 Zn1 14.66(18) . . . . ?
C10 C11 O1 Zn1 -166.33(10) . . . . ?
N2 C9 C16 C17 -7.2(2) . . . . ?
C8 C9 C16 C17 169.96(14) . . . . ?
N2 C9 C16 C21 175.38(14) . . . . ?
C8 C9 C16 C21 -7.4(2) . . . . ?
C21 C16 C17 O2 178.84(13) . . . . ?
C9 C16 C17 O2 1.4(2) . . . . ?
C21 C16 C17 C18 0.6(2) . . . . ?
C9 C16 C17 C18 -176.79(14) . . . . ?
O2 C17 C18 C19 -179.46(14) . . . . ?
C16 C17 C18 C19 -1.2(2) . . . . ?
C17 C18 C19 C20 0.8(2) . . . . ?
C18 C19 C20 C21 0.2(3) . . . . ?
C19 C20 C21 C16 -0.8(3) . . . . ?
C17 C16 C21 C20 0.4(2) . . . . ?
C9 C16 C21 C20 177.89(15) . . . . ?
C18 C17 O2 Al1 -176.25(11) . . . . ?
C16 C17 O2 Al1 5.5(2) . . . . ?
C18 C17 O2 Zn1 -16.88(18) . . . . ?
C16 C17 O2 Zn1 164.87(10) . . . . ?
C4 C5 C22 C23 65.03(19) . . . . ?
C6 C5 C22 C23 -112.92(16) . . . . ?
C4 C5 C22 C27 -116.07(17) . . . . ?
C6 C5 C22 C27 65.98(19) . . . . ?
C27 C22 C23 C24 0.6(2) . . . . ?
C5 C22 C23 C24 179.50(15) . . . . ?
C22 C23 C24 C25 0.0(3) . . . . ?
C23 C24 C25 C26 -0.4(3) . . . . ?
C24 C25 C26 C27 0.2(3) . . . . ?
C23 C22 C27 C26 -0.8(2) . . . . ?
C5 C22 C27 C26 -179.70(15) . . . . ?
C25 C26 C27 C22 0.4(3) . . . . ?
C17 O2 Al1 O1 173.38(13) . . . . ?
Zn1 O2 Al1 O1 10.46(5) . . . . ?
C17 O2 Al1 O3 -96.70(13) . . . . ?
Zn1 O2 Al1 O3 100.38(5) . . . . ?
C17 O2 Al1 N2 -5.37(13) . . . . ?
Zn1 O2 Al1 N2 -168.29(5) . . . . ?
C17 O2 Al1 N1 173.8(5) . . . . ?
Zn1 O2 Al1 N1 10.9(6) . . . . ?
C17 O2 Al1 O4 86.81(13) . . . . ?
Zn1 O2 Al1 O4 -76.11(5) . . . . ?
C17 O2 Al1 Zn1 162.92(15) . . . . ?
C11 O1 Al1 O2 -165.81(13) . . . . ?
Zn1 O1 Al1 O2 -10.43(5) . . . . ?
C11 O1 Al1 O3 104.45(12) . . . . ?
Zn1 O1 Al1 O3 -100.17(5) . . . . ?
C11 O1 Al1 N2 -152.9(5) . . . . ?
Zn1 O1 Al1 N2 2.5(6) . . . . ?
C11 O1 Al1 N1 14.23(13) . . . . ?
Zn1 O1 Al1 N1 169.61(5) . . . . ?
C11 O1 Al1 O4 -76.25(12) . . . . ?
Zn1 O1 Al1 O4 79.13(5) . . . . ?
C11 O1 Al1 Zn1 -155.38(15) . . . . ?
C9 N2 Al1 O2 -0.60(12) . . . . ?
C6 N2 Al1 O2 -169.95(12) . . . . ?
C9 N2 Al1 O1 -13.4(6) . . . . ?
C6 N2 Al1 O1 177.2(5) . . . . ?
C9 N2 Al1 O3 89.18(12) . . . . ?
C6 N2 Al1 O3 -80.18(12) . . . . ?
C9 N2 Al1 N1 179.49(12) . . . . ?
C6 N2 Al1 N1 10.13(12) . . . . ?
C9 N2 Al1 O4 -89.78(12) . . . . ?
C6 N2 Al1 O4 100.87(12) . . . . ?
C9 N2 Al1 Zn1 -11.16(14) . . . . ?
C6 N2 Al1 Zn1 179.49(9) . . . . ?
C1 N1 Al1 O2 -5.0(6) . . . . ?
C4 N1 Al1 O2 173.6(5) . . . . ?
C1 N1 Al1 O1 -4.64(12) . . . . ?
C4 N1 Al1 O1 173.98(12) . . . . ?
C1 N1 Al1 O3 -94.53(12) . . . . ?
C4 N1 Al1 O3 84.08(12) . . . . ?
C1 N1 Al1 N2 174.12(12) . . . . ?
C4 N1 Al1 N2 -7.27(12) . . . . ?
C1 N1 Al1 O4 81.86(12) . . . . ?
C4 N1 Al1 O4 -99.52(12) . . . . ?
C1 N1 Al1 Zn1 4.79(15) . . . . ?
C4 N1 Al1 Zn1 -176.60(9) . . . . ?
C17 O2 Zn1 O1 -174.48(11) . . . . ?
Al1 O2 Zn1 O1 -9.88(4) . . . . ?
C17 O2 Zn1 Cl2 66.51(11) . . . . ?
Al1 O2 Zn1 Cl2 -128.89(4) . . . . ?
C17 O2 Zn1 Cl1 -76.68(11) . . . . ?
Al1 O2 Zn1 Cl1 87.91(4) . . . . ?
C17 O2 Zn1 Al1 -164.59(13) . . . . ?
C11 O1 Zn1 O2 167.65(11) . . . . ?
Al1 O1 Zn1 O2 9.87(4) . . . . ?
C11 O1 Zn1 Cl2 -80.58(11) . . . . ?
Al1 O1 Zn1 Cl2 121.64(4) . . . . ?
C11 O1 Zn1 Cl1 62.60(10) . . . . ?
Al1 O1 Zn1 Cl1 -95.18(4) . . . . ?
C11 O1 Zn1 Al1 157.79(13) . . . . ?
O1 Al1 Zn1 O2 -164.34(7) . . . . ?
O3 Al1 Zn1 O2 -82.02(6) . . . . ?
N2 Al1 Zn1 O2 16.00(7) . . . . ?
N1 Al1 Zn1 O2 -178.55(8) . . . . ?
O4 Al1 Zn1 O2 99.87(6) . . . . ?
O2 Al1 Zn1 O1 164.34(7) . . . . ?
O3 Al1 Zn1 O1 82.31(6) . . . . ?
N2 Al1 Zn1 O1 -179.67(7) . . . . ?
N1 Al1 Zn1 O1 -14.21(7) . . . . ?
O4 Al1 Zn1 O1 -95.79(6) . . . . ?
O2 Al1 Zn1 Cl2 76.01(5) . . . . ?
O1 Al1 Zn1 Cl2 -88.32(5) . . . . ?
O3 Al1 Zn1 Cl2 -6.01(4) . . . . ?
N2 Al1 Zn1 Cl2 92.01(6) . . . . ?
N1 Al1 Zn1 Cl2 -102.53(6) . . . . ?
O4 Al1 Zn1 Cl2 175.89(4) . . . . ?
O2 Al1 Zn1 Cl1 -102.45(5) . . . . ?
O1 Al1 Zn1 Cl1 93.22(5) . . . . ?
O3 Al1 Zn1 Cl1 175.53(4) . . . . ?
N2 Al1 Zn1 Cl1 -86.45(5) . . . . ?
N1 Al1 Zn1 Cl1 79.01(6) . . . . ?
O4 Al1 Zn1 Cl1 -2.57(4) . . . . ?
C30 O5 C28 C29 -177.39(15) . . . . ?
C28 O5 C30 C31 -78.5(2) . . . . ?
C34 O6 C32 C33 175.62(15) . . . . ?
C32 O6 C34 C35 -179.69(15) . . . . ?
C38 O7 C36 C37 -174.49(14) . . . . ?
C36 O7 C38 C39 174.21(14) . . . . ?
